data_7249185
loop_
_publ_author_name
'Feng, Jialin'
'Mu, Jianshuai'
'Liu, Zhengyu'
'Cheng, Lin'
'Li, Siyu'
'Cheng, Xin'
'Zhang, Shaowei'
'Meng, Xin'
'Wang, Ying'

_publ_section_title
;
 Solvent- and tatrz-induced single-crystal-to-single-crystal
 transformations within cobalt(ii)-triazole MOFs: a luminescent probe for
 frankincense
;
_journal_issue 36
_journal_name_full CrystEngComm
_journal_page_first 4953
_journal_page_last 4957
_journal_paper_doi 10.1039/D4CE00360H
_journal_volume 26
_journal_year 2024
_chemical_formula_moiety 'C26 H16 Co N6 O4, 3[H2O]'
_chemical_formula_sum 'C26 H22 Co N6 O7'
_chemical_formula_weight 589.434
_space_group_crystal_system triclinic
_space_group_IT_number 2
_space_group_name_Hall '-P 1'
_space_group_name_H-M_alt 'P -1'
_symmetry_Int_Tables_number 2
_audit_creation_date 2024-06-08
_audit_creation_method
;
Olex2 1.5-dev
(compiled 2024.05.30 svn.r93eb12d9 for OlexSys, GUI svn.r6697)
;
_audit_update_record
;
2024-06-27 deposited with the CCDC.	2024-08-01 downloaded from the CCDC.
;
_cell_angle_alpha 112.942(2)
_cell_angle_beta 112.305(2)
_cell_angle_gamma 90.803(2)
_cell_formula_units_Z 2
_cell_length_a 10.1722(11)
_cell_length_b 11.4638(13)
_cell_length_c 13.3885(16)
_cell_measurement_reflns_used 2673
_cell_measurement_temperature 296.15
_cell_measurement_theta_max 27.64
_cell_measurement_theta_min 2.66
_cell_volume 1305.9(3)
_computing_molecular_graphics 'Olex2 1.5-dev (Dolomanov et al., 2009)'
_computing_publication_material 'Olex2 1.5-dev (Dolomanov et al., 2009)'
_computing_structure_refinement 'olex2.refine 1.5-dev (Bourhis et al., 2015)'
_diffrn_ambient_temperature 296.15
_diffrn_measured_fraction_theta_full 0.9979
_diffrn_measured_fraction_theta_max 0.9979
_diffrn_measurement_device_type 'CCD area detector'
_diffrn_measurement_method 'phi and omega scans'
_diffrn_radiation_type 'Mo K\a'
_diffrn_radiation_wavelength 0.71073
_diffrn_reflns_av_R_equivalents 0.0237
_diffrn_reflns_av_unetI/netI 0.0509
_diffrn_reflns_Laue_measured_fraction_full 0.9979
_diffrn_reflns_Laue_measured_fraction_max 0.9979
_diffrn_reflns_limit_h_max 13
_diffrn_reflns_limit_h_min -9
_diffrn_reflns_limit_k_max 15
_diffrn_reflns_limit_k_min -14
_diffrn_reflns_limit_l_max 14
_diffrn_reflns_limit_l_min -17
_diffrn_reflns_number 9818
_diffrn_reflns_point_group_measured_fraction_full 0.9979
_diffrn_reflns_point_group_measured_fraction_max 0.9979
_diffrn_reflns_theta_full 25.2417
_diffrn_reflns_theta_max 25.50
_diffrn_reflns_theta_min 1.82
_exptl_absorpt_coefficient_mu 0.715
_exptl_absorpt_correction_T_max 0.7457
_exptl_absorpt_correction_T_min 0.6588
_exptl_absorpt_correction_type multi-scan
_exptl_absorpt_process_details
;
SADABS-2012/1 (Bruker,2012) was used for absorption correction.
wR2(int) was 0.0885 before and 0.0337 after correction.
The Ratio of minimum to maximum transmission is 0.8835.
The \l/2 correction factor is 0.0015.
;
_exptl_crystal_colour Red
_exptl_crystal_density_diffrn 1.499
_exptl_crystal_description Block
_exptl_crystal_F_000 607.167
_exptl_crystal_size_max 0.22
_exptl_crystal_size_mid 0.21
_exptl_crystal_size_min 0.18
_refine_diff_density_max 0.3787
_refine_diff_density_min -0.2993
_refine_diff_density_rms 0.0647
_refine_ls_d_res_high 0.8255
_refine_ls_d_res_low 11.2000
_refine_ls_goodness_of_fit_ref 1.0859
_refine_ls_hydrogen_treatment constr
_refine_ls_matrix_type full
_refine_ls_number_constraints 32
_refine_ls_number_parameters 334
_refine_ls_number_reflns 4858
_refine_ls_number_restraints 72
_refine_ls_restrained_S_all 1.0774
_refine_ls_R_factor_all 0.0429
_refine_ls_R_factor_gt 0.0366
_refine_ls_shift/su_max -0.0006
_refine_ls_shift/su_mean 0.0000
_refine_ls_structure_factor_coef Fsqd
_refine_ls_weighting_details 'w=1/[\s^2^(Fo^2^)+(0.0486P)^2^+0.0345P] where P=(Fo^2^+2Fc^2^)/3'
_refine_ls_weighting_scheme calc
_refine_ls_wR_factor_gt 0.0934
_refine_ls_wR_factor_ref 0.0969
_reflns_Friedel_coverage 0.0
_reflns_limit_h_max 11
_reflns_limit_h_min -12
_reflns_limit_k_max 12
_reflns_limit_k_min -13
_reflns_limit_l_max 16
_reflns_limit_l_min 0
_reflns_number_gt 4178
_reflns_number_total 4858
_reflns_threshold_expression I>=2u(I)
_cod_data_source_file d4ce00360h2.cif
_cod_data_source_block n160527a_sq
_cod_depositor_comments
;
The following automatic conversions were performed:

data item '_exptl_absorpt_correction_type' value 'Multi-scan' was
changed to 'multi-scan' in accordance with the
/home/data/users/saulius/crontab/automatic-downloads/rss-feeds/RSC/lib/dictionaries/cif_core.dic
dictionary named 'cif_core.dic' version 2.4.2 last updated on
2011-04-26.

Automatic conversion script
Id: cif_fix_values 8170 2020-07-09 18:12:32Z antanas 

 Adding full bibliography for 7249185--7249187.cif.
;
_cod_original_formula_sum 'C26 H22 Co1 N6 O7'
_cod_database_code 7249185
_olex2_refinement_description
;
1. Fixed Uiso
 At 1.2 times of:
  All C(H) groups
2. Uiso/Uaniso restraints and constraints
Uanis(C2) \\sim Ueq, Uanis(N3) \\sim Ueq: with sigma of 0.005 and sigma for
terminal atoms of 0.01
3. Rigid body (RIGU) restrains
 N1, N2, N3, C1, C2
 with sigma for 1-2 distances of 0.001 and sigma for 1-3 distances of 0.001
 C2, N3, N1, C1, N2
 with sigma for 1-2 distances of 0.001 and sigma for 1-3 distances of 0.001
4.a Aromatic/amide H refined with riding coordinates:
 C1(H1), C2(H2), C5(H5), C6(H6), C7(H7), C8(H8), C12(H12), C13(H13), C14(H14),
 C15(H15), C17(H17), C18(H18), C21(H21), C22(H22), C23(H23), C25(H25)
;
_smtbx_masks_void_probe_radius 1.2
_smtbx_masks_void_truncation_radius 1.2
_platon_squeeze_void_probe_radius 1.20
_olex2_submission_special_instructions 'No special instructions were received'

loop_
_space_group_symop_id
_space_group_symop_operation_xyz
1 x,y,z
2 -x,-y,-z

loop_
_atom_site_label
_atom_site_type_symbol
_atom_site_fract_x
_atom_site_fract_y
_atom_site_fract_z
_atom_site_U_iso_or_equiv
_atom_site_adp_type
_atom_site_occupancy
_atom_site_refinement_flags_posn
_atom_site_refinement_flags_adp
Co1 Co 0.32752(3) 0.37594(2) 0.49723(2) 0.02106(11) Uani 1.000000 . .
O1 O 0.22655(15) 0.24974(15) 0.54800(14) 0.0331(4) Uani 1.000000 . .
O2 O 0.11155(16) 0.38236(14) 0.48377(15) 0.0325(4) Uani 1.000000 . .
O3 O -0.32845(16) 0.48795(14) 0.56346(14) 0.0315(4) Uani 1.000000 . .
O4 O -0.47694(15) 0.31988(13) 0.53009(13) 0.0283(4) Uani 1.000000 . .
N1 N 0.25770(19) 0.22074(17) 0.32273(15) 0.0291(4) Uani 1.000000 . U
N2 N 0.26147(19) 0.06118(17) 0.16938(16) 0.0303(4) Uani 1.000000 . U
N3 N 0.1226(2) 0.0492(2) 0.1527(2) 0.0632(7) Uani 1.000000 . U
N4 N 0.4194(2) -0.31594(17) -0.16299(16) 0.0319(5) Uani 1.000000 . .
N5 N 0.5589(2) -0.3244(2) -0.14631(18) 0.0457(6) Uani 1.000000 . .
N6 N 0.4047(2) -0.47520(17) -0.32452(16) 0.0308(4) Uani 1.000000 . .
C1 C 0.3392(2) 0.1617(2) 0.27042(19) 0.0311(5) Uani 1.000000 . U
H1 H 0.4388(2) 0.1875(2) 0.30082(19) 0.0373(6) Uiso 1.000000 R .
C2 C 0.1262(3) 0.1480(3) 0.2468(2) 0.0542(8) Uani 1.000000 . U
H2 H 0.0438(3) 0.1661(3) 0.2599(2) 0.0651(9) Uiso 1.000000 R .
C3 C 0.3067(2) -0.0321(2) 0.08544(19) 0.0292(5) Uani 1.000000 . .
C4 C 0.3800(2) -0.1219(2) 0.11926(19) 0.0314(5) Uani 1.000000 . .
C5 C 0.4171(3) -0.1238(3) 0.2320(2) 0.0446(7) Uani 1.000000 . .
H5 H 0.3889(3) -0.0642(3) 0.2870(2) 0.0535(8) Uiso 1.000000 R .
C6 C 0.4924(3) -0.2102(3) 0.2611(2) 0.0543(8) Uani 1.000000 . .
H6 H 0.5172(3) -0.2083(3) 0.3362(2) 0.0651(9) Uiso 1.000000 R .
C7 C 0.5339(3) -0.3031(3) 0.1789(3) 0.0555(8) Uani 1.000000 . .
H7 H 0.5869(3) -0.3614(3) 0.2005(3) 0.0666(9) Uiso 1.000000 R .
C8 C 0.4975(3) -0.3086(2) 0.0690(2) 0.0442(7) Uani 1.000000 . .
H8 H 0.5229(3) -0.3727(2) 0.0149(2) 0.0530(8) Uiso 1.000000 R .
C9 C 0.4211(3) -0.2182(2) 0.0347(2) 0.0322(5) Uani 1.000000 . .
C10 C 0.3847(2) -0.2164(2) -0.07586(19) 0.0307(5) Uani 1.000000 . .
C11 C 0.3187(2) -0.1222(2) -0.10668(18) 0.0288(5) Uani 1.000000 . .
C12 C 0.2938(3) -0.1138(2) -0.2155(2) 0.0385(6) Uani 1.000000 . .
H12 H 0.3193(3) -0.1755(2) -0.2712(2) 0.0462(7) Uiso 1.000000 R .
C13 C 0.2342(3) -0.0185(3) -0.2391(2) 0.0470(7) Uani 1.000000 . .
H13 H 0.2215(3) -0.0134(3) -0.3097(2) 0.0564(8) Uiso 1.000000 R .
C14 C 0.1909(3) 0.0737(2) -0.1575(2) 0.0453(7) Uani 1.000000 . .
H14 H 0.1483(3) 0.1384(2) -0.1755(2) 0.0544(8) Uiso 1.000000 R .
C15 C 0.2101(2) 0.0697(2) -0.0537(2) 0.0368(6) Uani 1.000000 . .
H15 H 0.1794(2) 0.1308(2) -0.0016(2) 0.0442(7) Uiso 1.000000 R .
C16 C 0.2767(2) -0.0269(2) -0.02282(18) 0.0272(5) Uani 1.000000 . .
C17 C 0.5428(3) -0.4206(2) -0.2456(2) 0.0408(6) Uani 1.000000 . .
H17 H 0.6211(3) -0.4496(2) -0.2609(2) 0.0490(8) Uiso 1.000000 R .
C18 C 0.3301(3) -0.4069(2) -0.2694(2) 0.0342(6) Uani 1.000000 . .
H18 H 0.2297(3) -0.4201(2) -0.3001(2) 0.0411(7) Uiso 1.000000 R .
C19 C 0.1172(2) 0.30084(19) 0.52553(18) 0.0238(5) Uani 1.000000 . .
C20 C -0.0082(2) 0.26424(19) 0.54686(18) 0.0222(5) Uani 1.000000 . .
C21 C -0.0156(2) 0.1588(2) 0.5725(2) 0.0361(6) Uani 1.000000 . .
H21 H 0.0611(2) 0.1149(2) 0.5825(2) 0.0434(7) Uiso 1.000000 R .
C22 C -0.1359(3) 0.1189(2) 0.5831(3) 0.0468(7) Uani 1.000000 . .
H22 H -0.1418(3) 0.0467(2) 0.5980(3) 0.0561(8) Uiso 1.000000 R .
C23 C -0.2484(3) 0.1870(2) 0.5715(2) 0.0380(6) Uani 1.000000 . .
H23 H -0.3309(3) 0.1586(2) 0.5764(2) 0.0456(7) Uiso 1.000000 R .
C24 C -0.2390(2) 0.29628(19) 0.55286(18) 0.0232(5) Uani 1.000000 . .
C25 C -0.1184(2) 0.33426(19) 0.53894(18) 0.0222(4) Uani 1.000000 . .
H25 H -0.1122(2) 0.40664(19) 0.52435(18) 0.0267(5) Uiso 1.000000 R .
C26 C -0.3568(2) 0.3740(2) 0.54707(18) 0.0227(5) Uani 1.000000 . .

loop_
_atom_site_aniso_label
_atom_site_aniso_U_11
_atom_site_aniso_U_22
_atom_site_aniso_U_33
_atom_site_aniso_U_12
_atom_site_aniso_U_13
_atom_site_aniso_U_23
Co1 0.01757(16) 0.01955(16) 0.02376(17) 0.00520(11) 0.01215(12) 0.00355(12)
O1 0.0201(8) 0.0400(9) 0.0470(10) 0.0131(7) 0.0184(7) 0.0216(8)
O2 0.0285(8) 0.0348(9) 0.0495(10) 0.0131(7) 0.0260(8) 0.0233(8)
O3 0.0294(9) 0.0282(8) 0.0451(10) 0.0113(7) 0.0208(7) 0.0184(7)
O4 0.0168(7) 0.0280(8) 0.0374(9) 0.0054(6) 0.0144(7) 0.0083(7)
N1 0.0259(7) 0.0300(8) 0.0251(7) 0.0057(5) 0.0129(5) 0.0035(6)
N2 0.0269(8) 0.0303(8) 0.0237(7) 0.0044(5) 0.0113(5) 0.0012(6)
N3 0.0303(8) 0.0665(12) 0.0499(10) -0.0027(6) 0.0190(5) -0.0186(7)
N4 0.0367(11) 0.0276(10) 0.0248(10) 0.0065(9) 0.0181(9) -0.0006(8)
N5 0.0374(12) 0.0453(12) 0.0344(12) -0.0003(10) 0.0185(10) -0.0055(10)
N6 0.0341(11) 0.0260(10) 0.0273(10) 0.0044(8) 0.0174(9) 0.0021(8)
C1 0.0259(8) 0.0315(10) 0.0256(8) 0.0043(5) 0.0126(5) 0.0005(6)
C2 0.0286(8) 0.0582(13) 0.0437(11) 0.0000(5) 0.0172(5) -0.0112(7)
C3 0.0294(12) 0.0275(12) 0.0213(11) 0.0033(10) 0.0131(9) -0.0011(9)
C4 0.0377(13) 0.0301(12) 0.0246(12) 0.0063(10) 0.0170(10) 0.0061(10)
C5 0.0584(17) 0.0541(16) 0.0335(14) 0.0245(14) 0.0315(13) 0.0183(12)
C6 0.074(2) 0.0688(19) 0.0423(16) 0.0321(17) 0.0356(15) 0.0342(15)
C7 0.077(2) 0.0589(18) 0.0585(18) 0.0398(16) 0.0396(16) 0.0399(15)
C8 0.0640(18) 0.0388(14) 0.0430(15) 0.0239(13) 0.0339(14) 0.0187(12)
C9 0.0397(14) 0.0271(12) 0.0281(12) 0.0068(10) 0.0179(10) 0.0067(10)
C10 0.0372(13) 0.0256(11) 0.0227(11) 0.0043(10) 0.0172(10) -0.0007(9)
C11 0.0307(12) 0.0272(11) 0.0206(11) 0.0018(10) 0.0112(9) 0.0023(9)
C12 0.0450(15) 0.0422(14) 0.0236(12) 0.0070(12) 0.0160(11) 0.0078(11)
C13 0.0531(17) 0.0540(17) 0.0297(14) 0.0066(14) 0.0122(12) 0.0189(13)
C14 0.0488(16) 0.0402(15) 0.0396(15) 0.0101(12) 0.0095(12) 0.0185(12)
C15 0.0332(13) 0.0312(13) 0.0314(13) 0.0052(10) 0.0079(10) 0.0046(10)
C16 0.0258(12) 0.0230(11) 0.0228(11) 0.0001(9) 0.0086(9) 0.0017(9)
C17 0.0362(14) 0.0406(14) 0.0324(13) 0.0023(11) 0.0202(11) -0.0028(11)
C18 0.0329(13) 0.0303(12) 0.0307(12) 0.0047(10) 0.0164(10) 0.0015(10)
C19 0.0196(11) 0.0231(11) 0.0241(11) 0.0041(9) 0.0111(9) 0.0036(9)
C20 0.0190(10) 0.0246(11) 0.0229(11) 0.0059(9) 0.0110(9) 0.0078(9)
C21 0.0301(13) 0.0411(14) 0.0561(16) 0.0214(11) 0.0269(12) 0.0299(12)
C22 0.0451(15) 0.0454(15) 0.087(2) 0.0261(13) 0.0434(15) 0.0487(15)
C23 0.0312(13) 0.0435(14) 0.0627(17) 0.0154(11) 0.0326(12) 0.0326(13)
C24 0.0197(10) 0.0277(11) 0.0258(11) 0.0076(9) 0.0136(9) 0.0108(9)
C25 0.0208(10) 0.0230(10) 0.0261(11) 0.0069(9) 0.0124(9) 0.0109(9)
C26 0.0208(11) 0.0280(12) 0.0196(10) 0.0073(9) 0.0111(9) 0.0078(9)

loop_
_atom_type_symbol
_atom_type_scat_dispersion_real
_atom_type_scat_dispersion_imag
_atom_type_scat_Cromer_Mann_a1
_atom_type_scat_Cromer_Mann_a2
_atom_type_scat_Cromer_Mann_a3
_atom_type_scat_Cromer_Mann_a4
_atom_type_scat_Cromer_Mann_b1
_atom_type_scat_Cromer_Mann_b2
_atom_type_scat_Cromer_Mann_b3
_atom_type_scat_Cromer_Mann_b4
_atom_type_scat_Cromer_Mann_c
_atom_type_scat_source
_atom_type_scat_dispersion_source
C 0.00313 0.00162 2.31000 1.02000 1.58860 0.86500 20.84390 10.20750 0.56870 51.65120 0.21560 'International Tables Volume C Table 6.1.1.4 (pp. 500-502)' 'Brennan, Cowan, Rev. Sci. Instrum., 1992, 63, 850'
Co 0.35001 0.97719 12.28410 7.34090 4.00340 2.34880 4.27910 0.27840 13.53590 71.16920 1.01180 'International Tables Volume C Table 6.1.1.4 (pp. 500-502)' 'Brennan, Cowan, Rev. Sci. Instrum., 1992, 63, 850'
H 0.00000 0.00000 0.49300 0.32291 0.14019 0.04081 10.51090 26.12570 3.14236 57.79970 0.00304 'International Tables Volume C Table 6.1.1.4 (pp. 500-502)' 'Brennan, Cowan, Rev. Sci. Instrum., 1992, 63, 850'
N 0.00612 0.00332 12.21260 3.13220 2.01250 1.16630 0.00570 9.89330 28.99750 0.58260 -11.52900 'International Tables Volume C Table 6.1.1.4 (pp. 500-502)' 'Brennan, Cowan, Rev. Sci. Instrum., 1992, 63, 850'
O 0.01085 0.00610 3.04850 2.28680 1.54630 0.86700 13.27710 5.70110 0.32390 32.90890 0.25080 'International Tables Volume C Table 6.1.1.4 (pp. 500-502)' 'Brennan, Cowan, Rev. Sci. Instrum., 1992, 63, 850'

loop_
_geom_angle_atom_site_label_1
_geom_angle_atom_site_label_2
_geom_angle_atom_site_label_3
_geom_angle
_geom_angle_site_symmetry_1
_geom_angle_site_symmetry_3
_geom_angle_publ_flag
O2 Co1 O1 60.00(6) . . y
O3 Co1 O1 153.39(6) 2_566 . y
O3 Co1 O2 93.39(6) 2_566 . y
O4 Co1 O1 99.04(6) 1_655 . y
O4 Co1 O2 159.04(6) 1_655 . y
O4 Co1 O3 107.57(6) 1_655 2_566 y
N1 Co1 O1 88.77(7) . . y
N1 Co1 O2 93.23(6) . . y
N1 Co1 O3 92.94(7) . 2_566 y
N1 Co1 O4 85.43(6) . 1_655 y
N6 Co1 O1 89.88(7) 1_566 . y
N6 Co1 O2 88.52(7) 1_566 . y
N6 Co1 O3 89.53(7) 1_566 2_566 y
N6 Co1 O4 92.02(6) 1_566 1_655 y
N6 Co1 N1 176.89(7) 1_566 . y
C19 O1 Co1 88.37(13) . . ?
C19 O2 Co1 91.37(12) . . ?
C26 O3 Co1 151.89(15) . 2_566 ?
C26 O4 Co1 131.45(14) . 1_455 ?
C1 N1 Co1 127.45(15) . . ?
C2 N1 Co1 129.92(16) . . ?
C2 N1 C1 102.05(18) . . ?
C1 N2 N3 109.48(18) . . ?
C3 N2 N3 120.73(17) . . ?
C3 N2 C1 129.73(18) . . ?
C2 N3 N2 102.4(2) . . ?
C10 N4 N5 121.62(17) . . ?
C18 N4 N5 109.51(17) . . ?
C18 N4 C10 128.81(19) . . ?
C17 N5 N4 102.21(19) . . ?
C17 N6 Co1 128.07(15) . 1_544 ?
C18 N6 Co1 128.74(16) . 1_544 ?
C18 N6 C17 102.93(18) . . ?
N2 C1 N1 111.13(19) . . ?
H1 C1 N1 124.43(12) . . ?
H1 C1 N2 124.43(12) . . ?
N3 C2 N1 114.9(2) . . ?
H2 C2 N1 122.54(13) . . ?
H2 C2 N3 122.54(15) . . ?
C4 C3 N2 117.4(2) . . ?
C16 C3 N2 118.72(19) . . ?
C16 C3 C4 123.85(19) . . ?
C5 C4 C3 124.1(2) . . ?
C9 C4 C3 118.0(2) . . ?
C9 C4 C5 117.9(2) . . ?
H5 C5 C4 119.32(14) . . ?
C6 C5 C4 121.4(2) . . ?
C6 C5 H5 119.32(16) . . ?
H6 C6 C5 119.72(16) . . ?
C7 C6 C5 120.6(3) . . ?
C7 C6 H6 119.72(16) . . ?
H7 C7 C6 119.64(16) . . ?
C8 C7 C6 120.7(2) . . ?
C8 C7 H7 119.64(16) . . ?
H8 C8 C7 119.47(16) . . ?
C9 C8 C7 121.1(2) . . ?
C9 C8 H8 119.47(14) . . ?
C8 C9 C4 118.3(2) . . ?
C10 C9 C4 118.0(2) . . ?
C10 C9 C8 123.7(2) . . ?
C9 C10 N4 118.3(2) . . ?
C11 C10 N4 117.9(2) . . ?
C11 C10 C9 123.78(19) . . ?
C12 C11 C10 123.6(2) . . ?
C16 C11 C10 118.1(2) . . ?
C16 C11 C12 118.3(2) . . ?
H12 C12 C11 119.39(13) . . ?
C13 C12 C11 121.2(2) . . ?
C13 C12 H12 119.39(16) . . ?
H13 C13 C12 119.84(16) . . ?
C14 C13 C12 120.3(2) . . ?
C14 C13 H13 119.84(15) . . ?
H14 C14 C13 119.47(15) . . ?
C15 C14 C13 121.1(2) . . ?
C15 C14 H14 119.47(15) . . ?
H15 C15 C14 119.62(15) . . ?
C16 C15 C14 120.8(2) . . ?
C16 C15 H15 119.62(14) . . ?
C11 C16 C3 118.2(2) . . ?
C15 C16 C3 123.6(2) . . ?
C15 C16 C11 118.2(2) . . ?
N6 C17 N5 115.3(2) . . ?
H17 C17 N5 122.37(14) . . ?
H17 C17 N6 122.37(12) . . ?
N6 C18 N4 110.1(2) . . ?
H18 C18 N4 124.95(13) . . ?
H18 C18 N6 124.95(13) . . ?
O2 C19 O1 120.1(2) . . ?
C20 C19 O1 120.5(2) . . ?
C20 C19 O2 119.42(18) . . ?
C21 C20 C19 120.19(18) . . ?
C25 C20 C19 119.97(19) . . ?
C25 C20 C21 119.83(19) . . ?
H21 C21 C20 119.84(12) . . ?
C22 C21 C20 120.3(2) . . ?
C22 C21 H21 119.84(14) . . ?
H22 C22 C21 120.16(14) . . ?
C23 C22 C21 119.7(2) . . ?
C23 C22 H22 120.16(14) . . ?
H23 C23 C22 119.68(14) . . ?
C24 C23 C22 120.6(2) . . ?
C24 C23 H23 119.68(12) . . ?
C25 C24 C23 119.35(19) . . ?
C26 C24 C23 120.69(19) . . ?
C26 C24 C25 119.96(19) . . ?
C24 C25 C20 120.02(19) . . ?
H25 C25 C20 119.99(12) . . ?
H25 C25 C24 119.99(12) . . ?
O4 C26 O3 124.60(19) . . ?
C24 C26 O3 118.48(18) . . ?
C24 C26 O4 116.87(18) . . ?

loop_
_geom_bond_atom_site_label_1
_geom_bond_atom_site_label_2
_geom_bond_distance
_geom_bond_site_symmetry_2
_geom_bond_publ_flag
Co1 O1 2.2058(16) . y
Co1 O2 2.1398(14) . y
Co1 O3 2.0220(15) 2_566 y
Co1 O4 2.0384(14) 1_655 y
Co1 N1 2.1431(17) . y
Co1 N6 2.1423(17) 1_566 y
O1 C19 1.254(2) . ?
O2 C19 1.255(3) . ?
O3 C26 1.247(2) . ?
O4 C26 1.260(2) . ?
N1 C1 1.312(3) . ?
N1 C2 1.339(3) . ?
N2 N3 1.340(3) . ?
N2 C1 1.315(3) . ?
N2 C3 1.445(3) . ?
N3 C2 1.313(3) . ?
N4 N5 1.361(3) . ?
N4 C10 1.440(3) . ?
N4 C18 1.332(3) . ?
N5 C17 1.303(3) . ?
N6 C17 1.347(3) . ?
N6 C18 1.313(3) . ?
C1 H1 0.9300 . ?
C2 H2 0.9300 . ?
C3 C4 1.396(3) . ?
C3 C16 1.389(3) . ?
C4 C5 1.420(3) . ?
C4 C9 1.440(3) . ?
C5 H5 0.9300 . ?
C5 C6 1.346(4) . ?
C6 H6 0.9300 . ?
C6 C7 1.405(4) . ?
C7 H7 0.9300 . ?
C7 C8 1.348(4) . ?
C8 H8 0.9300 . ?
C8 C9 1.418(3) . ?
C9 C10 1.392(3) . ?
C10 C11 1.394(3) . ?
C11 C12 1.423(3) . ?
C11 C16 1.435(3) . ?
C12 H12 0.9300 . ?
C12 C13 1.344(3) . ?
C13 H13 0.9300 . ?
C13 C14 1.408(4) . ?
C14 H14 0.9300 . ?
C14 C15 1.348(4) . ?
C15 H15 0.9300 . ?
C15 C16 1.422(3) . ?
C17 H17 0.9300 . ?
C18 H18 0.9300 . ?
C19 C20 1.496(3) . ?
C20 C21 1.387(3) . ?
C20 C25 1.383(3) . ?
C21 H21 0.9300 . ?
C21 C22 1.377(3) . ?
C22 H22 0.9300 . ?
C22 C23 1.388(3) . ?
C23 H23 0.9300 . ?
C23 C24 1.378(3) . ?
C24 C25 1.397(3) . ?
C24 C26 1.500(3) . ?
C25 H25 0.9300 . ?

loop_
_geom_torsion_atom_site_label_1
_geom_torsion_atom_site_label_2
_geom_torsion_atom_site_label_3
_geom_torsion_atom_site_label_4
_geom_torsion
_geom_torsion_site_symmetry_1
_geom_torsion_site_symmetry_2
_geom_torsion_site_symmetry_3
_geom_torsion_site_symmetry_4
_geom_torsion_publ_flag
Co1 O1 C19 O2 3.82(13) . . . . ?
Co1 O1 C19 C20 -176.88(9) . . . . ?
Co1 O2 C19 O1 -3.93(13) . . . . ?
Co1 O2 C19 C20 176.76(9) . . . . ?
Co1 O3 C26 O4 -85.7(3) 2_566 . . . ?
Co1 O3 C26 C24 97.0(3) 2_566 . . . ?
Co1 O4 C26 O3 10.58(19) 1_455 . . . ?
Co1 O4 C26 C24 -172.13(17) 1_455 . . . ?
Co1 N1 C1 N2 172.6(2) . . . . ?
Co1 N1 C2 N3 -171.5(3) . . . . ?
Co1 N6 C17 N5 174.6(2) 1_544 . . . ?
Co1 N6 C18 N4 -174.3(2) 1_544 . . . ?
O1 C19 C20 C21 -10.8(2) . . . . ?
O1 C19 C20 C25 170.36(19) . . . . ?
O2 C19 C20 C21 168.5(2) . . . . ?
O2 C19 C20 C25 -10.3(2) . . . . ?
O3 C26 C24 C23 160.3(2) . . . . ?
O3 C26 C24 C25 -19.9(2) . . . . ?
O4 C26 C24 C23 -17.2(2) . . . . ?
O4 C26 C24 C25 162.67(18) . . . . ?
N1 C1 N2 N3 -1.2(3) . . . . ?
N1 C1 N2 C3 -178.22(18) . . . . ?
N1 C2 N3 N2 -0.8(3) . . . . ?
N2 C3 C4 C5 -2.5(3) . . . . ?
N2 C3 C4 C9 177.87(19) . . . . ?
N2 C3 C16 C11 -178.38(19) . . . . ?
N2 C3 C16 C15 3.4(3) . . . . ?
N4 N5 C17 N6 -0.3(2) . . . . ?
N4 C10 C9 C4 -177.1(2) . . . . ?
N4 C10 C9 C8 3.5(3) . . . . ?
N4 C10 C11 C12 -4.8(3) . . . . ?
N4 C10 C11 C16 176.62(19) . . . . ?
N4 C18 N6 C17 0.1(2) . . . . ?
N5 C17 N6 C18 0.1(3) . . . . ?
C3 C4 C5 C6 -177.6(3) . . . . ?
C3 C4 C9 C8 179.1(2) . . . . ?
C3 C4 C9 C10 -0.3(2) . . . . ?
C3 C16 C11 C10 1.3(2) . . . . ?
C3 C16 C11 C12 -177.3(2) . . . . ?
C3 C16 C15 C14 176.3(2) . . . . ?
C4 C5 C6 C7 -1.4(3) . . . . ?
C4 C9 C8 C7 -1.5(3) . . . . ?
C4 C9 C10 C11 4.1(3) . . . . ?
C5 C6 C7 C8 -0.8(4) . . . . ?
C6 C7 C8 C9 2.3(4) . . . . ?
C7 C8 C9 C10 177.8(3) . . . . ?
C8 C9 C10 C11 -175.3(2) . . . . ?
C9 C10 C11 C12 174.0(2) . . . . ?
C9 C10 C11 C16 -4.6(3) . . . . ?
C10 C11 C12 C13 -177.7(2) . . . . ?
C10 C11 C16 C15 179.6(2) . . . . ?
C11 C12 C13 C14 -1.9(3) . . . . ?
C11 C16 C15 C14 -1.9(3) . . . . ?
C12 C13 C14 C15 1.0(3) . . . . ?
C13 C14 C15 C16 0.9(3) . . . . ?
C19 C20 C21 C22 -175.0(2) . . . . ?
C19 C20 C25 C24 176.76(18) . . . . ?
C20 C21 C22 C23 -1.9(3) . . . . ?
C20 C25 C24 C23 -1.6(2) . . . . ?
C20 C25 C24 C26 178.58(18) . . . . ?
C21 C22 C23 C24 -1.9(3) . . . . ?
C22 C23 C24 C25 3.6(3) . . . . ?
C22 C23 C24 C26 -176.6(2) . . . . ?

loop_
_restr_U_iso_atom_site_label
_restr_U_iso_weight_param
N3 0.0050
C2 0.0050

loop_
_smtbx_masks_void_nr
_smtbx_masks_void_average_x
_smtbx_masks_void_average_y
_smtbx_masks_void_average_z
_smtbx_masks_void_volume
_smtbx_masks_void_count_electrons
_smtbx_masks_void_content
1 0.000 0.500 0.000 278.1 59.7 '6 H2O'

loop_
_restr_rigu_atom_site_label_1
_restr_rigu_atom_site_label_2
_restr_rigu_target_weight_param
_restr_rigu_u13_diff
_restr_rigu_u23_diff
_restr_rigu_u33_diff
N1 N2 0.001000 -0.001804 0.001478 0.000637
N1 N2 0.001000 -0.001804 0.001478 0.000637
N1 N3 0.001000 -0.003642 -0.000336 -0.004394
N1 N3 0.001000 -0.003642 -0.000336 -0.004394
N1 C1 0.001000 -0.000292 0.000600 -0.000263
N1 C1 0.001000 -0.000292 0.000600 -0.000263
N1 C2 0.001000 -0.002313 -0.000410 -0.001862
N1 C2 0.001000 -0.002313 -0.000410 -0.001862
N2 N3 0.001000 0.000382 -0.000696 -0.001167
N2 N3 0.001000 0.000382 -0.000696 -0.001167
N2 C1 0.001000 -0.000338 0.000554 -0.000666
N2 C1 0.001000 -0.000338 0.000554 -0.000666
N2 C2 0.001000 0.000691 -0.004146 -0.003252
N2 C2 0.001000 0.000691 -0.004146 -0.003252
N3 C1 0.001000 -0.002012 0.000148 0.003029
N3 C1 0.001000 -0.002012 0.000148 0.003029
N3 C2 0.001000 -0.000699 -0.000402 0.000214
N3 C2 0.001000 -0.000699 -0.000402 0.000214
C1 C2 0.001000 0.000524 -0.001186 -0.001867
C1 C2 0.001000 0.000524 -0.001186 -0.001867
